data_7218901
loop_
_publ_author_name
'Jiang, Neng'
'Li, Su-Yi'
'Xie, Sai-Sai'
'Yao, Hequan'
'Sun, Hongbin'
'Wang, Xiao-Bing'
'Kong, Ling-Yi'

_publ_section_title
;
 FeCl3and ether mediated direct intramolecular acylation of esters and
 their application in efficient preparation of xanthone and chromone
 derivatives
;
_journal_issue 109
_journal_name_full 'RSC Adv.'
_journal_page_first 63632
_journal_paper_doi 10.1039/C4RA10174J
_journal_volume 4
_journal_year 2014
_chemical_absolute_configuration unk
_chemical_formula_sum 'C13 H8 O2'
_chemical_formula_weight 196.19
_chemical_name_systematic
;
 ?
;
_space_group_crystal_system orthorhombic
_space_group_IT_number 19
_space_group_name_Hall 'P 2ac 2ab'
_space_group_name_H-M_alt 'P 21 21 21'
_symmetry_space_group_name_Hall 'P 2ac 2ab'
_symmetry_space_group_name_H-M 'P 21 21 21'
_atom_sites_solution_hydrogens geom
_audit_creation_method SHELXL-2013
_cell_angle_alpha 90
_cell_angle_beta 90
_cell_angle_gamma 90
_cell_formula_units_Z 4
_cell_length_a 4.8978(14)
_cell_length_b 13.654(5)
_cell_length_c 14.129(5)
_cell_measurement_reflns_used 1016
_cell_measurement_temperature 291(2)
_cell_measurement_theta_max 71.0518
_cell_measurement_theta_min 6.2599
_cell_volume 944.9(6)
_computing_cell_refinement 'CrysAlisPro (Agilent Technologies)'
_computing_data_collection 'CrysAlisPro (Agilent Technologies)'
_computing_data_reduction 'CrysAlisPro (Agilent Technologies)'
_computing_molecular_graphics 'Ortep-3 (L. J. Farrugia, 2001)'
_computing_publication_material SHELXL-2013
_computing_structure_refinement 'SHELXL-2013 (Sheldrick, 2013)'
_computing_structure_solution 'SHELXS-97 (Sheldrick, 1997)'
_diffrn_ambient_temperature 291(2)
_diffrn_detector_area_resol_mean 15.9149
_diffrn_measured_fraction_theta_full 0.997
_diffrn_measured_fraction_theta_max 0.982
_diffrn_measurement_device_type 'Gemini S Ultra, Agilent Technologies'
_diffrn_measurement_method '\w scans'
_diffrn_radiation_type CuK\a
_diffrn_radiation_wavelength 1.54184
_diffrn_reflns_av_R_equivalents 0.0655
_diffrn_reflns_av_unetI/netI 0.0396
_diffrn_reflns_Laue_measured_fraction_full 0.997
_diffrn_reflns_Laue_measured_fraction_max 0.982
_diffrn_reflns_limit_h_max 4
_diffrn_reflns_limit_h_min -5
_diffrn_reflns_limit_k_max 15
_diffrn_reflns_limit_k_min -16
_diffrn_reflns_limit_l_max 16
_diffrn_reflns_limit_l_min -17
_diffrn_reflns_number 7057
_diffrn_reflns_point_group_measured_fraction_full 0.991
_diffrn_reflns_point_group_measured_fraction_max 0.968
_diffrn_reflns_theta_full 67.684
_diffrn_reflns_theta_max 71.188
_diffrn_reflns_theta_min 6.265
_diffrn_source 'Enhance Ultra (Cu) X-ray Source'
_exptl_absorpt_coefficient_mu 0.754
_exptl_absorpt_correction_T_max 1.00000
_exptl_absorpt_correction_T_min 0.76014
_exptl_absorpt_correction_type multi-scan
_exptl_absorpt_process_details
;
CrysAlisPro, Agilent Technologies,
Version 1.171.36.21 (release 14-08-2012 CrysAlis171 .NET)
(compiled Sep 14 2012,17:21:16)
Empirical absorption correction using spherical harmonics,
 implemented in SCALE3 ABSPACK scaling algorithm.
;
_exptl_crystal_colour colorless
_exptl_crystal_density_diffrn 1.379
_exptl_crystal_description block
_exptl_crystal_F_000 408
_exptl_crystal_size_max 0.360
_exptl_crystal_size_mid 0.320
_exptl_crystal_size_min 0.250
_refine_diff_density_max 0.254
_refine_diff_density_min -0.212
_refine_diff_density_rms 0.056
_refine_ls_abs_structure_details
;
 Flack x determined using 223 quotients [(I+)-(I-)]/[(I+)+(I-)]
 (Parsons and Flack (2004), Acta Cryst. A60, s61).
;
_refine_ls_abs_structure_Flack -0.0(7)
_refine_ls_extinction_coef 0.0059(8)
_refine_ls_extinction_expression Fc^*^=kFc[1+0.001xFc^2^\l^3^/sin(2\q)]^-1/4^
_refine_ls_extinction_method SHELXL
_refine_ls_goodness_of_fit_ref 1.002
_refine_ls_hydrogen_treatment constr
_refine_ls_matrix_type full
_refine_ls_number_parameters 137
_refine_ls_number_reflns 1762
_refine_ls_number_restraints 0
_refine_ls_restrained_S_all 1.002
_refine_ls_R_factor_all 0.1625
_refine_ls_R_factor_gt 0.1100
_refine_ls_shift/su_max 0.000
_refine_ls_shift/su_mean 0.000
_refine_ls_structure_factor_coef Fsqd
_refine_ls_weighting_details 'w=1/[\s^2^(Fo^2^)+(0.0020P)^2^+2.2200P] where P=(Fo^2^+2Fc^2^)/3'
_refine_ls_weighting_scheme calc
_refine_ls_wR_factor_gt 0.1685
_refine_ls_wR_factor_ref 0.1900
_reflns_Friedel_coverage 0.641
_reflns_Friedel_fraction_full 0.982
_reflns_Friedel_fraction_max 0.948
_reflns_number_gt 877
_reflns_number_total 1762
_reflns_threshold_expression 'I > 2\s(I)'
_cod_data_source_file c4ra10174j2.cif
_cod_data_source_block shelxl
_cod_database_code 7218901
_shelx_space_group_comment
;
The symmetry employed for this shelxl refinement is uniquely defined
by the following loop, which should always be used as a source of
symmetry information in preference to the above space-group names.
They are only intended as comments.
;
_shelx_estimated_absorpt_t_min 0.773
_shelx_estimated_absorpt_t_max 0.834
_shelxl_version_number 2013-4

loop_
_space_group_symop_operation_xyz
'x, y, z'
'-x+1/2, -y, z+1/2'
'x+1/2, -y+1/2, -z'
'-x, y+1/2, -z+1/2'

loop_
_atom_site_label
_atom_site_type_symbol
_atom_site_fract_x
_atom_site_fract_y
_atom_site_fract_z
_atom_site_U_iso_or_equiv
_atom_site_adp_type
_atom_site_occupancy
_atom_site_site_symmetry_order
_atom_site_calc_flag
_atom_site_refinement_flags_posn
_atom_site_refinement_flags_adp
O1 O 0.5187(15) 0.9047(5) 0.9612(5) 0.104(2) Uani 1 1 d . .
O2 O 0.6034(17) 1.0827(6) 0.7299(6) 0.127(3) Uani 1 1 d . .
C1 C 0.397(2) 1.0523(7) 0.8781(8) 0.091(3) Uani 1 1 d . .
C2 C 0.368(2) 0.9901(8) 0.9540(8) 0.095(3) Uani 1 1 d . .
C3 C 0.745(2) 0.9419(9) 0.8133(8) 0.095(3) Uani 1 1 d . .
C4 C 0.588(2) 1.0318(9) 0.8025(9) 0.103(3) Uani 1 1 d . .
C5 C 0.241(3) 1.1380(9) 0.8780(10) 0.119(4) Uani 1 1 d . .
H5 H 0.2639 1.1827 0.8289 0.142 Uiso 1 1 calc R U
C6 C 0.183(3) 1.0070(10) 1.0270(8) 0.114(4) Uani 1 1 d . .
H6 H 0.1606 0.9630 1.0766 0.137 Uiso 1 1 calc R U
C7 C 0.707(2) 0.8822(8) 0.8919(9) 0.102(3) Uani 1 1 d . .
C8 C 0.057(3) 1.1578(10) 0.9477(11) 0.126(5) Uani 1 1 d . .
H8 H -0.0498 1.2140 0.9453 0.151 Uiso 1 1 calc R U
C9 C 0.033(2) 1.0930(11) 1.0219(10) 0.117(4) Uani 1 1 d . .
H9 H -0.0882 1.1075 1.0705 0.141 Uiso 1 1 calc R U
C10 C 0.847(3) 0.7956(8) 0.9033(10) 0.123(5) Uani 1 1 d . .
H10 H 0.8101 0.7547 0.9543 0.147 Uiso 1 1 calc R U
C11 C 0.946(2) 0.9137(10) 0.7490(10) 0.116(4) Uani 1 1 d . .
H11 H 0.9850 0.9541 0.6977 0.140 Uiso 1 1 calc R U
C12 C 1.088(3) 0.8282(11) 0.7594(11) 0.125(4) Uani 1 1 d . .
H12 H 1.2131 0.8090 0.7135 0.150 Uiso 1 1 calc R U
C13 C 1.044(3) 0.7705(11) 0.8381(12) 0.138(5) Uani 1 1 d . .
H13 H 1.1483 0.7143 0.8472 0.166 Uiso 1 1 calc R U

loop_
_atom_site_aniso_label
_atom_site_aniso_U_11
_atom_site_aniso_U_22
_atom_site_aniso_U_33
_atom_site_aniso_U_23
_atom_site_aniso_U_13
_atom_site_aniso_U_12
O1 0.100(5) 0.086(4) 0.126(6) 0.011(4) 0.001(5) -0.001(4)
O2 0.130(6) 0.133(7) 0.120(6) 0.027(5) 0.000(5) -0.021(6)
C1 0.083(6) 0.079(6) 0.111(8) 0.003(6) -0.009(6) -0.003(5)
C2 0.090(7) 0.091(7) 0.105(8) -0.001(6) -0.007(6) -0.005(6)
C3 0.082(7) 0.096(8) 0.107(8) 0.000(6) 0.003(6) -0.010(6)
C4 0.088(7) 0.097(8) 0.123(10) 0.000(7) -0.010(7) -0.013(7)
C5 0.102(9) 0.104(9) 0.149(12) 0.010(8) -0.021(9) -0.012(7)
C6 0.105(9) 0.128(10) 0.109(9) -0.003(8) 0.002(7) -0.019(8)
C7 0.085(7) 0.099(8) 0.121(9) -0.003(7) -0.006(7) 0.000(6)
C8 0.093(9) 0.105(9) 0.179(15) -0.005(10) -0.009(9) 0.009(7)
C9 0.081(7) 0.133(10) 0.139(11) -0.030(9) 0.003(7) -0.001(8)
C10 0.100(9) 0.083(7) 0.185(14) 0.010(8) -0.007(9) 0.002(7)
C11 0.099(8) 0.128(10) 0.122(9) -0.001(9) 0.001(8) -0.027(8)
C12 0.102(9) 0.135(12) 0.139(12) -0.034(10) 0.010(9) -0.016(9)
C13 0.088(9) 0.128(11) 0.198(17) -0.032(11) -0.007(10) 0.011(8)

loop_
_atom_type_symbol
_atom_type_description
_atom_type_scat_dispersion_real
_atom_type_scat_dispersion_imag
_atom_type_scat_source
C C 0.0181 0.0091 'International Tables Vol C Tables 4.2.6.8 and 6.1.1.4'
H H 0.0000 0.0000 'International Tables Vol C Tables 4.2.6.8 and 6.1.1.4'
O O 0.0492 0.0322 'International Tables Vol C Tables 4.2.6.8 and 6.1.1.4'

loop_
_geom_angle_atom_site_label_1
_geom_angle_atom_site_label_2
_geom_angle_atom_site_label_3
_geom_angle
C7 O1 C2 119.5(9)
C2 C1 C5 117.4(11)
C2 C1 C4 121.6(10)
C5 C1 C4 120.9(12)
C1 C2 O1 121.4(10)
C1 C2 C6 122.9(11)
O1 C2 C6 115.7(11)
C7 C3 C11 117.0(12)
C7 C3 C4 120.5(11)
C11 C3 C4 122.4(12)
O2 C4 C1 122.6(12)
O2 C4 C3 121.9(12)
C1 C4 C3 115.2(11)
C8 C5 C1 121.8(13)
C8 C5 H5 119.1
C1 C5 H5 119.1
C9 C6 C2 116.5(12)
C9 C6 H6 121.7
C2 C6 H6 121.7
C10 C7 O1 116.3(12)
C10 C7 C3 121.9(12)
O1 C7 C3 121.8(10)
C5 C8 C9 118.7(13)
C5 C8 H8 120.7
C9 C8 H8 120.7
C8 C9 C6 122.6(12)
C8 C9 H9 118.7
C6 C9 H9 118.7
C13 C10 C7 119.1(14)
C13 C10 H10 120.5
C7 C10 H10 120.5
C12 C11 C3 121.7(13)
C12 C11 H11 119.2
C3 C11 H11 119.2
C11 C12 C13 119.8(14)
C11 C12 H12 120.1
C13 C12 H12 120.1
C10 C13 C12 120.3(14)
C10 C13 H13 119.8
C12 C13 H13 119.8

loop_
_geom_bond_atom_site_label_1
_geom_bond_atom_site_label_2
_geom_bond_distance
O1 C7 1.379(12)
O1 C2 1.384(12)
O2 C4 1.241(12)
C1 C2 1.376(13)
C1 C5 1.397(14)
C1 C4 1.448(15)
C2 C6 1.392(14)
C3 C7 1.390(14)
C3 C11 1.396(15)
C3 C4 1.455(14)
C5 C8 1.363(16)
C5 H5 0.9300
C6 C9 1.385(15)
C6 H6 0.9300
C7 C10 1.378(14)
C8 C9 1.377(16)
C8 H8 0.9300
C9 H9 0.9300
C10 C13 1.376(17)
C10 H10 0.9300
C11 C12 1.365(15)
C11 H11 0.9300
C12 C13 1.381(17)
C12 H12 0.9300
C13 H13 0.9300

loop_
_geom_torsion_atom_site_label_1
_geom_torsion_atom_site_label_2
_geom_torsion_atom_site_label_3
_geom_torsion_atom_site_label_4
_geom_torsion
C5 C1 C2 O1 -178.4(9)
C4 C1 C2 O1 -0.4(16)
C5 C1 C2 C6 3.0(16)
C4 C1 C2 C6 -179.0(10)
C7 O1 C2 C1 1.3(14)
C7 O1 C2 C6 180.0(9)
C2 C1 C4 O2 174.4(11)
C5 C1 C4 O2 -7.7(17)
C2 C1 C4 C3 -0.3(15)
C5 C1 C4 C3 177.7(10)
C7 C3 C4 O2 -174.7(11)
C11 C3 C4 O2 8.3(17)
C7 C3 C4 C1 0.0(15)
C11 C3 C4 C1 -177.0(10)
C2 C1 C5 C8 -3.0(17)
C4 C1 C5 C8 178.9(11)
C1 C2 C6 C9 -2.5(16)
O1 C2 C6 C9 178.9(9)
C2 O1 C7 C10 -179.4(10)
C2 O1 C7 C3 -1.6(14)
C11 C3 C7 C10 -4.2(16)
C4 C3 C7 C10 178.6(11)
C11 C3 C7 O1 178.1(9)
C4 C3 C7 O1 0.9(16)
C1 C5 C8 C9 3(2)
C5 C8 C9 C6 -2(2)
C2 C6 C9 C8 1.9(18)
O1 C7 C10 C13 -177.9(10)
C3 C7 C10 C13 4.2(18)
C7 C3 C11 C12 4.1(16)
C4 C3 C11 C12 -178.8(11)
C3 C11 C12 C13 -4(2)
C7 C10 C13 C12 -4(2)
C11 C12 C13 C10 4(2)
